data_1514429
loop_
_publ_author_name
'Lathrop, Stephen P.'
'Rovis, Tomislav'

_publ_section_title
;
 A photoisomerization-coupled asymmetric Stetter reaction: application to
 the total synthesis of three diastereomers of (-)-cephalimysin A.
;
_journal_issue 4
_journal_name_full 'Chemical science (Royal Society of Chemistry : 2010)'
_journal_page_first 1668
_journal_paper_doi 10.1039/C3SC22292F
_journal_volume 4
_journal_year 2013
_chemical_absolute_configuration ad
_chemical_formula_sum 'C14 H10 Br N O4'
_chemical_formula_weight 336.14
_chemical_name_systematic
;
?
;
_space_group_IT_number 4
_symmetry_cell_setting monoclinic
_symmetry_space_group_name_Hall 'P 2yb'
_symmetry_space_group_name_H-M 'P 1 21 1'
_atom_sites_solution_hydrogens geom
_atom_sites_solution_primary direct
_atom_sites_solution_secondary difmap
_audit_creation_method SHELXL-97
_cell_angle_alpha 90.00
_cell_angle_beta 102.8190(10)
_cell_angle_gamma 90.00
_cell_formula_units_Z 4
_cell_length_a 11.8419(3)
_cell_length_b 6.55680(10)
_cell_length_c 20.7441(4)
_cell_measurement_reflns_used 9971
_cell_measurement_temperature 120
_cell_measurement_theta_max 29.73
_cell_measurement_theta_min 2.96
_cell_volume 1570.53(6)
_computing_cell_refinement 'APEX2 (Bruker, 2009)'
_computing_data_collection 'APEX2 (Bruker, 2009)'
_computing_data_reduction 'APEX2 (Bruker, 2009)'
_computing_molecular_graphics 'Bruker SHELXTL'
_computing_publication_material 'Bruker SHELXTL'
_computing_structure_refinement 'SHELXL-97 (Sheldrick, 1997)'
_computing_structure_solution 'SHELXS-97 (Sheldrick, 1990)'
_diffrn_ambient_temperature 120
_diffrn_measured_fraction_theta_full 0.998
_diffrn_measured_fraction_theta_max 0.998
_diffrn_measurement_device_type 'CCD area detector'
_diffrn_measurement_method 'phi and omega scans'
_diffrn_radiation_monochromator graphite
_diffrn_radiation_source 'fine-focus sealed tube'
_diffrn_radiation_type MoK\a
_diffrn_radiation_wavelength 0.71073
_diffrn_reflns_av_R_equivalents 0.0540
_diffrn_reflns_av_sigmaI/netI 0.0894
_diffrn_reflns_limit_h_max 17
_diffrn_reflns_limit_h_min -17
_diffrn_reflns_limit_k_max 9
_diffrn_reflns_limit_k_min -9
_diffrn_reflns_limit_l_max 30
_diffrn_reflns_limit_l_min -30
_diffrn_reflns_number 37895
_diffrn_reflns_theta_full 31.62
_diffrn_reflns_theta_max 31.62
_diffrn_reflns_theta_min 1.76
_exptl_absorpt_coefficient_mu 2.628
_exptl_absorpt_correction_T_max 0.8017
_exptl_absorpt_correction_T_min 0.6136
_exptl_absorpt_correction_type multi-scan
_exptl_absorpt_process_details 'Sheldrick, G. M. (2008) SADABS. University of G\"ottingen, Germany.'
_exptl_crystal_colour yellow
_exptl_crystal_density_diffrn 1.422
_exptl_crystal_density_method 'not measured'
_exptl_crystal_description cube
_exptl_crystal_F_000 672
_exptl_crystal_size_max 0.21
_exptl_crystal_size_mid 0.16
_exptl_crystal_size_min 0.09
_platon_squeeze_details
;
;
_refine_diff_density_max 1.013
_refine_diff_density_min -0.583
_refine_diff_density_rms 0.097
_refine_ls_abs_structure_details 'Flack H D (1983), Acta Cryst. A39, 876-881'
_refine_ls_abs_structure_Flack 0.051(8)
_refine_ls_extinction_method none
_refine_ls_goodness_of_fit_ref 0.972
_refine_ls_hydrogen_treatment constr
_refine_ls_matrix_type full
_refine_ls_number_parameters 364
_refine_ls_number_reflns 10026
_refine_ls_number_restraints 1
_refine_ls_restrained_S_all 0.972
_refine_ls_R_factor_all 0.0750
_refine_ls_R_factor_gt 0.0497
_refine_ls_shift/su_max 0.002
_refine_ls_shift/su_mean 0.000
_refine_ls_structure_factor_coef Fsqd
_refine_ls_weighting_details 'calc w=1/[\s^2^(Fo^2^)+(0.0631P)^2^+0.0000P] where P=(Fo^2^+2Fc^2^)/3'
_refine_ls_weighting_scheme calc
_refine_ls_wR_factor_gt 0.1177
_refine_ls_wR_factor_ref 0.1254
_reflns_number_gt 7032
_reflns_number_total 10026
_reflns_threshold_expression >2sigma(I)
_cod_data_source_file c3sc22292f.txt
_cod_data_source_block rovis111
_cod_depositor_comments
;
The following automatic conversions were performed:

'_symmetry_cell_setting' value 'Monoclinic' changed to 'monoclinic'
according to
/usr/data/users/saulius/automatic-downloads/retrospective/RSC/lib/dictionaries/cif_core.dic
dictionary named 'cif_core.dic' version 2.4.2 from 2011-04-26.

Automatic conversion script
Id: cif_fix_values 2281 2013-09-26 08:29:07Z andrius 
;
_cod_original_sg_symbol_H-M P2(1)
_cod_database_code 1514429

loop_
_symmetry_equiv_pos_as_xyz
'x, y, z'
'-x, y+1/2, -z'

loop_
_atom_site_label
_atom_site_type_symbol
_atom_site_fract_x
_atom_site_fract_y
_atom_site_fract_z
_atom_site_U_iso_or_equiv
_atom_site_adp_type
_atom_site_occupancy
_atom_site_symmetry_multiplicity
_atom_site_calc_flag
_atom_site_refinement_flags
Br1 Br 0.56868(4) 0.30901(6) 0.781431(18) 0.03320(11) Uani 1 1 d .
Br2 Br 0.83952(4) 0.91839(7) 0.708863(19) 0.03730(12) Uani 1 1 d .
C1 C 0.5026(3) 0.4598(5) 0.70359(15) 0.0206(7) Uani 1 1 d .
C2 C 0.5347(3) 0.6630(6) 0.70000(18) 0.0245(8) Uani 1 1 d .
H2 H 0.5863 0.7239 0.7350 0.029 Uiso 1 1 calc R
C3 C 0.4886(3) 0.7719(6) 0.64382(18) 0.0243(8) Uani 1 1 d .
H3 H 0.5081 0.9082 0.6403 0.029 Uiso 1 1 calc R
C4 C 0.4125(3) 0.6756(6) 0.59227(16) 0.0176(7) Uani 1 1 d .
C5 C 0.3823(3) 0.4729(5) 0.59574(16) 0.0200(7) Uani 1 1 d .
H5 H 0.3319 0.4108 0.5604 0.024 Uiso 1 1 calc R
C6 C 0.4283(3) 0.3639(5) 0.65262(17) 0.0226(8) Uani 1 1 d .
H6 H 0.4090 0.2275 0.6562 0.027 Uiso 1 1 calc R
C7 C 0.3924(3) 0.7603(6) 0.47145(17) 0.0246(8) Uani 1 1 d .
C8 C 0.2792(3) 0.9400(6) 0.53193(15) 0.0194(7) Uani 1 1 d .
C9 C 0.3251(3) 0.9101(6) 0.42358(16) 0.0231(7) Uani 1 1 d .
H9A H 0.2889 0.8437 0.3824 0.028 Uiso 1 1 calc R
H9B H 0.3747 1.0189 0.4144 0.028 Uiso 1 1 calc R
C10 C 0.2336(3) 0.9928(5) 0.45869(16) 0.0190(7) Uani 1 1 d .
C11 C 0.1146(3) 0.8904(5) 0.43540(17) 0.0187(7) Uani 1 1 d .
C12 C 0.0330(3) 1.0537(6) 0.42458(18) 0.0249(8) Uani 1 1 d .
C13 C 0.0935(4) 1.2266(6) 0.43473(19) 0.0263(8) Uani 1 1 d .
H13 H 0.0578 1.3537 0.4299 0.032 Uiso 1 1 calc R
C14 C -0.0963(4) 1.0270(8) 0.4034(2) 0.0386(10) Uani 1 1 d .
H14A H -0.1145 0.9487 0.3633 0.058 Uiso 1 1 calc R
H14B H -0.1326 1.1584 0.3959 0.058 Uiso 1 1 calc R
H14C H -0.1241 0.9569 0.4375 0.058 Uiso 1 1 calc R
C15 C 0.8420(3) 0.7729(6) 0.78858(17) 0.0255(8) Uani 1 1 d .
C16 C 0.8025(3) 0.8725(5) 0.83923(16) 0.0211(7) Uani 1 1 d .
H16 H 0.7765 1.0066 0.8344 0.025 Uiso 1 1 calc R
C17 C 0.8035(3) 0.7663(6) 0.89572(17) 0.0226(8) Uani 1 1 d .
H17 H 0.7793 0.8299 0.9304 0.027 Uiso 1 1 calc R
C18 C 0.8399(3) 0.5648(6) 0.90241(16) 0.0179(7) Uani 1 1 d .
C19 C 0.8812(3) 0.4692(5) 0.85251(17) 0.0229(8) Uani 1 1 d .
H19 H 0.9088 0.3361 0.8583 0.028 Uiso 1 1 calc R
C20 C 0.8814(3) 0.5727(6) 0.79369(18) 0.0256(8) Uani 1 1 d .
H20 H 0.9069 0.5101 0.7593 0.031 Uiso 1 1 calc R
C21 C 0.9146(3) 0.4947(5) 1.02348(16) 0.0193(7) Uani 1 1 d .
C22 C 0.8869(3) 0.3439(6) 1.07353(16) 0.0211(7) Uani 1 1 d .
H22A H 0.9461 0.2393 1.0840 0.025 Uiso 1 1 calc R
H22B H 0.8805 0.4125 1.1140 0.025 Uiso 1 1 calc R
C23 C 0.7733(3) 0.2546(5) 1.03915(17) 0.0206(7) Uani 1 1 d .
C24 C 0.7623(3) 0.2973(6) 0.96664(15) 0.0182(6) Uani 1 1 d .
C25 C 0.6667(3) 0.3494(5) 1.05924(17) 0.0194(7) Uani 1 1 d .
C26 C 0.5991(4) 0.1807(6) 1.07389(18) 0.0246(8) Uani 1 1 d .
C27 C 0.6586(4) 0.0114(6) 1.06701(18) 0.0258(8) Uani 1 1 d .
H27 H 0.6312 -0.1176 1.0743 0.031 Uiso 1 1 calc R
C28 C 0.4861(4) 0.2066(8) 1.0934(2) 0.0383(11) Uani 1 1 d .
H28A H 0.4460 0.0784 1.0894 0.058 Uiso 1 1 calc R
H28B H 0.4399 0.3052 1.0649 0.058 Uiso 1 1 calc R
H28C H 0.4996 0.2530 1.1383 0.058 Uiso 1 1 calc R
N1 N 0.3607(2) 0.7875(4) 0.53368(12) 0.0174(6) Uani 1 1 d .
N2 N 0.8359(3) 0.4578(4) 0.96272(13) 0.0163(6) Uani 1 1 d .
O1 O 0.2477(2) 1.0088(4) 0.57861(12) 0.0257(6) Uani 1 1 d .
O2 O 0.4595(3) 0.6320(4) 0.46235(14) 0.0294(6) Uani 1 1 d .
O3 O 0.2113(2) 1.2060(4) 0.45268(13) 0.0237(6) Uani 1 1 d .
O4 O 0.1011(3) 0.7050(4) 0.42894(15) 0.0301(6) Uani 1 1 d .
O5 O 0.6986(2) 0.2131(4) 0.92033(12) 0.0224(5) Uani 1 1 d .
O6 O 0.9885(3) 0.6230(5) 1.03117(13) 0.0291(6) Uani 1 1 d .
O7 O 0.6523(3) 0.5329(4) 1.06214(14) 0.0271(6) Uani 1 1 d .
O8 O 0.7598(3) 0.0376(4) 1.04899(13) 0.0274(6) Uani 1 1 d .

loop_
_atom_site_aniso_label
_atom_site_aniso_U_11
_atom_site_aniso_U_22
_atom_site_aniso_U_33
_atom_site_aniso_U_23
_atom_site_aniso_U_13
_atom_site_aniso_U_12
Br1 0.0370(2) 0.0361(2) 0.02285(17) 0.00710(16) -0.00118(14) 0.01073(19)
Br2 0.0460(3) 0.0448(2) 0.02335(17) 0.01222(18) 0.01259(17) 0.0065(2)
C1 0.029(2) 0.0202(17) 0.0134(13) 0.0002(12) 0.0062(13) -0.0011(14)
C2 0.021(2) 0.0267(19) 0.0220(17) -0.0062(14) -0.0042(14) -0.0018(16)
C3 0.020(2) 0.024(2) 0.0298(17) -0.0065(14) 0.0080(14) 0.0017(15)
C4 0.0079(17) 0.0241(17) 0.0208(15) 0.0009(13) 0.0032(12) 0.0021(13)
C5 0.0176(19) 0.0236(18) 0.0189(14) -0.0018(12) 0.0042(13) -0.0067(14)
C6 0.028(2) 0.0177(17) 0.0211(15) 0.0013(12) 0.0043(14) 0.0031(14)
C7 0.020(2) 0.032(2) 0.0240(16) 0.0049(14) 0.0092(14) -0.0012(15)
C8 0.0168(18) 0.0222(17) 0.0182(14) 0.0061(13) 0.0020(12) -0.0042(14)
C9 0.0198(19) 0.0293(18) 0.0202(14) 0.0085(15) 0.0043(13) 0.0013(16)
C10 0.0147(18) 0.0209(16) 0.0207(15) 0.0049(13) 0.0023(13) -0.0006(13)
C11 0.0144(18) 0.0179(16) 0.0226(15) 0.0057(13) 0.0019(12) -0.0020(14)
C12 0.023(2) 0.0251(18) 0.0260(17) 0.0020(15) 0.0034(15) 0.0043(16)
C13 0.029(2) 0.0172(16) 0.0307(19) 0.0058(15) 0.0022(16) 0.0059(16)
C14 0.022(2) 0.042(3) 0.046(3) 0.004(2) -0.0054(18) 0.003(2)
C15 0.025(2) 0.033(2) 0.0198(15) 0.0043(14) 0.0075(14) 0.0000(16)
C16 0.0206(19) 0.0218(17) 0.0197(14) 0.0001(12) 0.0017(13) -0.0001(13)
C17 0.0162(18) 0.029(2) 0.0245(16) -0.0036(14) 0.0085(13) -0.0035(14)
C18 0.0104(17) 0.0259(17) 0.0183(14) -0.0032(13) 0.0048(12) -0.0015(13)
C19 0.030(2) 0.0150(16) 0.0228(16) -0.0013(12) 0.0048(14) 0.0034(14)
C20 0.023(2) 0.030(2) 0.0261(17) -0.0002(16) 0.0117(15) 0.0031(17)
C21 0.0188(19) 0.0239(17) 0.0167(14) -0.0011(13) 0.0074(13) 0.0030(14)
C22 0.0185(18) 0.0284(19) 0.0171(14) 0.0020(13) 0.0051(12) 0.0024(14)
C23 0.022(2) 0.0153(16) 0.0251(16) 0.0034(12) 0.0069(14) 0.0040(13)
C24 0.0153(17) 0.0182(15) 0.0217(14) -0.0040(14) 0.0053(12) 0.0073(15)
C25 0.023(2) 0.0132(16) 0.0237(16) 0.0015(12) 0.0079(13) 0.0001(13)
C26 0.029(2) 0.0254(19) 0.0209(16) 0.0004(14) 0.0092(15) -0.0038(16)
C27 0.034(2) 0.0184(17) 0.0275(17) 0.0020(14) 0.0129(16) -0.0074(16)
C28 0.033(3) 0.046(3) 0.040(2) 0.004(2) 0.017(2) -0.007(2)
N1 0.0172(15) 0.0185(13) 0.0167(11) -0.0001(11) 0.0042(10) 0.0001(12)
N2 0.0178(15) 0.0154(14) 0.0147(11) -0.0007(10) 0.0015(10) -0.0004(11)
O1 0.0259(15) 0.0279(14) 0.0224(12) -0.0015(10) 0.0033(10) 0.0041(11)
O2 0.0318(17) 0.0319(15) 0.0278(13) 0.0053(11) 0.0137(12) 0.0077(13)
O3 0.0261(15) 0.0135(11) 0.0289(13) 0.0047(10) 0.0007(11) -0.0047(11)
O4 0.0292(17) 0.0168(13) 0.0413(16) -0.0013(12) 0.0017(13) -0.0036(12)
O5 0.0249(15) 0.0224(12) 0.0192(11) 0.0004(10) 0.0038(10) -0.0042(11)
O6 0.0296(17) 0.0355(16) 0.0222(13) -0.0021(11) 0.0060(11) -0.0104(13)
O7 0.0279(16) 0.0212(13) 0.0352(15) -0.0005(11) 0.0136(12) 0.0037(12)
O8 0.0384(17) 0.0167(12) 0.0276(13) 0.0016(11) 0.0086(12) 0.0037(12)

loop_
_atom_type_symbol
_atom_type_description
_atom_type_scat_dispersion_real
_atom_type_scat_dispersion_imag
_atom_type_scat_source
C C 0.0033 0.0016 'International Tables Vol C Tables 4.2.6.8 and 6.1.1.4'
H H 0.0000 0.0000 'International Tables Vol C Tables 4.2.6.8 and 6.1.1.4'
N N 0.0061 0.0033 'International Tables Vol C Tables 4.2.6.8 and 6.1.1.4'
O O 0.0106 0.0060 'International Tables Vol C Tables 4.2.6.8 and 6.1.1.4'
Br Br -0.2901 2.4595 'International Tables Vol C Tables 4.2.6.8 and 6.1.1.4'

loop_
_geom_angle_atom_site_label_1
_geom_angle_atom_site_label_2
_geom_angle_atom_site_label_3
_geom_angle
C6 C1 C2 122.3(3)
C6 C1 Br1 119.2(3)
C2 C1 Br1 118.4(3)
C3 C2 C1 118.8(3)
C2 C3 C4 119.0(3)
C5 C4 C3 121.9(3)
C5 C4 N1 118.0(3)
C3 C4 N1 120.1(3)
C4 C5 C6 118.9(3)
C1 C6 C5 119.0(3)
O2 C7 N1 122.9(3)
O2 C7 C9 129.1(3)
N1 C7 C9 108.0(3)
O1 C8 N1 126.1(3)
O1 C8 C10 127.6(3)
N1 C8 C10 106.2(3)
C7 C9 C10 104.3(3)
O3 C10 C9 116.3(3)
O3 C10 C8 109.0(3)
C9 C10 C8 105.1(3)
O3 C10 C11 105.2(3)
C9 C10 C11 113.0(3)
C8 C10 C11 108.0(3)
O4 C11 C12 131.1(4)
O4 C11 C10 123.6(3)
C12 C11 C10 105.3(3)
C13 C12 C11 107.0(3)
C13 C12 C14 128.4(4)
C11 C12 C14 124.6(4)
C12 C13 O3 116.0(3)
C20 C15 C16 123.0(3)
C20 C15 Br2 118.7(3)
C16 C15 Br2 118.3(3)
C17 C16 C15 117.8(3)
C16 C17 C18 121.1(3)
C17 C18 C19 120.6(3)
C17 C18 N2 118.7(3)
C19 C18 N2 120.8(3)
C18 C19 C20 120.1(3)
C15 C20 C19 117.4(3)
O6 C21 N2 123.8(3)
O6 C21 C22 128.8(3)
N2 C21 C22 107.4(3)
C23 C22 C21 103.7(3)
O8 C23 C22 115.6(3)
O8 C23 C24 109.6(3)
C22 C23 C24 105.8(3)
O8 C23 C25 103.6(3)
C22 C23 C25 114.6(3)
C24 C23 C25 107.4(3)
O5 C24 N2 126.1(3)
O5 C24 C23 127.3(3)
N2 C24 C23 106.5(3)
O7 C25 C26 131.2(4)
O7 C25 C23 122.8(3)
C26 C25 C23 105.9(3)
C27 C26 C25 106.5(3)
C27 C26 C28 130.4(4)
C25 C26 C28 123.1(4)
C26 C27 O8 116.5(3)
C8 N1 C7 112.8(3)
C8 N1 C4 123.8(3)
C7 N1 C4 123.4(3)
C24 N2 C21 112.2(3)
C24 N2 C18 124.3(3)
C21 N2 C18 123.2(3)
C13 O3 C10 106.2(3)
C27 O8 C23 107.3(3)

loop_
_geom_bond_atom_site_label_1
_geom_bond_atom_site_label_2
_geom_bond_distance
Br1 C1 1.907(3)
Br2 C15 1.903(3)
C1 C6 1.370(5)
C1 C2 1.392(5)
C2 C3 1.372(5)
C3 C4 1.388(5)
C4 C5 1.382(5)
C4 N1 1.436(4)
C5 C6 1.384(5)
C7 O2 1.200(5)
C7 N1 1.433(4)
C7 C9 1.495(5)
C8 O1 1.200(4)
C8 N1 1.385(5)
C8 C10 1.535(5)
C9 C10 1.532(5)
C10 O3 1.423(4)
C10 C11 1.538(5)
C11 O4 1.230(4)
C11 C12 1.426(5)
C12 C13 1.333(6)
C12 C14 1.506(6)
C13 O3 1.368(5)
C15 C20 1.389(6)
C15 C16 1.403(5)
C16 C17 1.361(5)
C17 C18 1.387(5)
C18 C19 1.388(5)
C18 N2 1.444(4)
C19 C20 1.397(5)
C21 O6 1.199(5)
C21 N2 1.412(4)
C21 C22 1.521(5)
C22 C23 1.496(5)
C23 O8 1.451(4)
C23 C24 1.507(5)
C23 C25 1.545(5)
C24 O5 1.214(4)
C24 N2 1.380(5)
C25 O7 1.218(4)
C25 C26 1.437(5)
C26 C27 1.340(6)
C26 C28 1.491(6)
C27 O8 1.344(5)

loop_
_platon_squeeze_void_nr
_platon_squeeze_void_average_x
_platon_squeeze_void_average_y
_platon_squeeze_void_average_z
_platon_squeeze_void_volume
_platon_squeeze_void_count_electrons
_platon_squeeze_void_content
1 0.200 -0.017 0.759 136 69 ' '
2 0.800 -0.056 0.241 136 69 ' '
